data_4082910
loop_
_publ_author_name
'Pichaandi, Kothanda Rama'
'Mazzotta, Michael G.'
'Harwood, John S.'
'Fanwick, Phillip E.'
'Abu-Omar, Mahdi M.'

_publ_section_title
;
 Synthesis, Dynamics, and DFT Studies of Rhenium Dicarbonyl PNN Pincer
 Complexes in Three Different Oxidation States
;
_journal_issue 7
_journal_name_full Organometallics
_journal_page_first 1672
_journal_paper_doi 10.1021/om500007m
_journal_volume 33
_journal_year 2014
_chemical_formula_moiety 'C21 H35 Br1 N2 O2 P1 Re1'
_chemical_formula_sum 'C21 H35 Br N2 O2 P Re'
_chemical_formula_weight 644.61
_space_group_IT_number 14
_symmetry_cell_setting monoclinic
_symmetry_space_group_name_Hall '-P 2yn'
_symmetry_space_group_name_H-M 'P 1 21/n 1'
_cell_angle_alpha 90.00
_cell_angle_beta 107.116(3)
_cell_angle_gamma 90.00
_cell_formula_units_Z 4
_cell_length_a 12.8507(6)
_cell_length_b 14.7049(7)
_cell_length_c 13.4496(5)
_cell_measurement_reflns_used 4701
_cell_measurement_temperature 293(2)
_cell_measurement_theta_max 72
_cell_measurement_theta_min 3
_cell_volume 2428.98(19)
_computing_cell_refinement 'DENZO/SCALEPACK (Otwinowski & Minor, 1996)'
_computing_data_collection 'CrystalClear(Rigaku, 2001)'
_computing_data_reduction 'DENZO/SCALEPACK (Otwinowski & Minor, 1996)'
_computing_molecular_graphics
;
    ORTEP (Johnson, 1976)
    PLATON (Spek, 2003)
;
_computing_publication_material 'SHELX97(Sheldrick, 2008) and local programs'
_computing_structure_refinement 'SHELX97 (Sheldrick, 2008)'
_computing_structure_solution
;
 Direct methods (SIR2011, Burla et al., in press)
;
_diffrn_ambient_temperature 293(2)
_diffrn_measured_fraction_theta_full 0.9190
_diffrn_measured_fraction_theta_max 0.9190
_diffrn_measurement_details
;
Data were collected on a Rigaku Rapid which has a quarter 
chi circle and a 200 degree curved image plate at a fixed 
distance of 127.4mm.  Strategy was optimized using the 
CrystalClear software.  The completeness is the best 
that can be obtained with this geometry. The missing data are not cusp 
data but mostly high angle data.
Also the use of HKL2000/SCALEPACK lowers the number 
of observed data as inconsistent equivalents are removed 
from the data set and not included in the collected total
;
_diffrn_measurement_device_type Rigaku_Rapid_II
_diffrn_measurement_method \w
_diffrn_radiation_monochromator 'confocal optics'
_diffrn_radiation_type CU-K\a
_diffrn_radiation_wavelength 1.54184
_diffrn_reflns_av_R_equivalents 0.0500
_diffrn_reflns_av_sigmaI/netI 0.0241
_diffrn_reflns_limit_h_max 15
_diffrn_reflns_limit_h_min 0
_diffrn_reflns_limit_k_max 16
_diffrn_reflns_limit_k_min 0
_diffrn_reflns_limit_l_max 15
_diffrn_reflns_limit_l_min -16
_diffrn_reflns_number 29094
_diffrn_reflns_theta_full 72.3
_diffrn_reflns_theta_max 72.28
_diffrn_reflns_theta_min 3.01
_diffrn_standards_number 0
_exptl_absorpt_coefficient_mu 12.474
_exptl_absorpt_correction_T_max 0.2873
_exptl_absorpt_correction_T_min 0.2158
_exptl_absorpt_correction_type multi-scan
_exptl_absorpt_process_details 'SCALEPACK (Otwinowski & Minor, 1997)'
_exptl_crystal_colour colorless
_exptl_crystal_density_diffrn 1.763
_exptl_crystal_density_method 'not measured'
_exptl_crystal_description plate
_exptl_crystal_F_000 1264
_exptl_crystal_size_max 0.20
_exptl_crystal_size_mid 0.18
_exptl_crystal_size_min 0.10
_refine_diff_density_max 0.78
_refine_diff_density_min -1.00
_refine_ls_extinction_method none
_refine_ls_goodness_of_fit_ref 1.163
_refine_ls_hydrogen_treatment constr
_refine_ls_matrix_type full
_refine_ls_number_parameters 289
_refine_ls_number_reflns 4407
_refine_ls_number_restraints 0
_refine_ls_R_factor_all 0.034
_refine_ls_R_factor_gt 0.033
_refine_ls_shift/su_max 0.001
_refine_ls_structure_factor_coef Fsqd
_refine_ls_weighting_details 'w=1/[\s^2^(Fo^2^)+(0.0357P)^2^+4.5825P] where P=(Fo^2^+2Fc^2^)/3'
_refine_ls_weighting_scheme calc
_refine_ls_wR_factor_gt 0.090
_refine_ls_wR_factor_ref 0.090
_reflns_number_gt 4256
_reflns_number_total 4407
_reflns_threshold_expression >2.0\s(I)
_cod_data_source_file om500007m_si_002.cif
_cod_data_source_block ram277
_cod_depositor_comments
;
The following automatic conversions were performed:

'_refine_ls_weighting_scheme' value 'calc ' changed to 'calc'
according to
/usr/data/users/saulius/automatic-downloads/rss-feeds/ACS/lib/dictionaries/cif_core.dic
dictionary named 'cif_core.dic' version 2.4.2 from 2011-04-26.

Automatic conversion script
Id: cif_fix_values 2281 2013-09-26 08:29:07Z andrius 

 Adding full bibliography for 4082910.cif.

The following automatic conversions were performed:

data name '_iucr_refine_instruction_details' was replaced with
'_iucr_refine_instructions_details' as specified in the replacement
file 'data/replacement-values/replacement_tags.lst'.

Automatic conversion script
Id: cif_correct_tags 9268 2022-04-12 08:56:07Z antanas 
;
_cod_original_formula_sum 'C21 H35 Br1 N2 O2 P1 Re1'
_cod_database_code 4082910

loop_
_symmetry_equiv_pos_as_xyz
'x, y, z'
'-x+1/2, y+1/2, -z+1/2'
'-x, -y, -z'
'x-1/2, -y-1/2, z-1/2'

loop_
_atom_site_label
_atom_site_fract_x
_atom_site_fract_y
_atom_site_fract_z
_atom_site_U_iso_or_equiv
_atom_site_adp_type
_atom_site_occupancy
_atom_site_symmetry_multiplicity
_atom_site_calc_flag
_atom_site_refinement_flags
_atom_site_disorder_assembly
_atom_site_disorder_group
Re1 0.113213(15) 0.246227(12) 0.428123(14) 0.04063(10) Uani 1 1 d . . .
Br1 0.0313(3) 0.3657(2) 0.2813(2) 0.0554(8) Uani 0.490(4) 1 d P A 1
Br2 0.16731(16) 0.13536(14) 0.59006(17) 0.0616(5) Uani 0.510(4) 1 d P A 2
P1 0.29839(9) 0.27295(9) 0.43799(9) 0.0460(3) Uani 1 1 d . A .
O32 0.021(2) 0.3878(15) 0.2585(16) 0.064(6) Uani 0.510(4) 1 d P A 2
O42 0.1918(14) 0.1022(11) 0.6005(13) 0.092(5) Uani 0.490(4) 1 d P A 1
O52 0.0699(4) 0.0963(3) 0.2645(3) 0.0862(14) Uani 1 1 d . . .
N1 0.1553(3) 0.3436(3) 0.5526(3) 0.0454(8) Uani 1 1 d . A .
N2 -0.0508(4) 0.2673(3) 0.4685(3) 0.0528(10) Uani 1 1 d . A .
C2 0.2588(4) 0.3615(3) 0.6061(3) 0.0515(11) Uani 1 1 d . . .
C3 0.2818(5) 0.4222(4) 0.6900(4) 0.0686(15) Uani 1 1 d . A .
C4 0.1965(6) 0.4597(4) 0.7202(4) 0.0767(17) Uani 1 1 d . . .
C5 0.0906(5) 0.4371(4) 0.6659(4) 0.0669(14) Uani 1 1 d . A .
C6 0.0716(4) 0.3807(3) 0.5813(3) 0.0519(11) Uani 1 1 d . . .
C7 0.3463(4) 0.3111(4) 0.5755(3) 0.0555(12) Uani 1 1 d . A .
C8 -0.0399(4) 0.3612(3) 0.5107(4) 0.0550(11) Uani 1 1 d . A .
C11 0.3321(5) 0.3752(4) 0.3664(4) 0.0650(14) Uani 1 1 d . . .
C12 0.2810(5) 0.3650(5) 0.2482(4) 0.0832(19) Uani 1 1 d . A .
C13 0.4554(5) 0.3924(5) 0.3879(6) 0.096(2) Uani 1 1 d . A .
C14 0.2843(5) 0.4599(4) 0.4037(5) 0.0752(16) Uani 1 1 d . A .
C15 0.3935(4) 0.1764(4) 0.4304(4) 0.0626(13) Uani 1 1 d . . .
C16 0.3565(5) 0.0882(4) 0.4702(6) 0.0781(17) Uani 1 1 d . A .
C17 0.3890(6) 0.1605(6) 0.3165(5) 0.100(2) Uani 1 1 d . A .
C18 0.5119(5) 0.1916(5) 0.4956(6) 0.0837(19) Uani 1 1 d . A .
C21 -0.1478(5) 0.2643(5) 0.3730(5) 0.0755(18) Uani 1 1 d . . .
C22 -0.2587(5) 0.2873(7) 0.3877(7) 0.110(3) Uani 1 1 d . A .
C23 -0.0684(6) 0.2055(4) 0.5500(5) 0.0757(17) Uani 1 1 d . . .
C24 -0.0940(7) 0.1075(5) 0.5150(7) 0.106(3) Uani 1 1 d . A .
C31 0.0523(11) 0.3299(8) 0.3148(11) 0.041(3) Uani 0.510(4) 1 d P A 2
C41 0.1657(9) 0.1556(8) 0.5300(10) 0.051(2) Uani 0.490(4) 1 d P A 1
C51 0.0841(4) 0.1527(4) 0.3258(4) 0.0549(12) Uani 1 1 d . A .
H3 0.3535 0.4372 0.7253 0.082 Uiso 1 1 calc R . .
H4 0.2105 0.4996 0.7762 0.092 Uiso 1 1 calc R A .
H5 0.0327 0.4599 0.6867 0.080 Uiso 1 1 calc R . .
H7A 0.3687 0.2587 0.6204 0.067 Uiso 1 1 calc R . .
H7B 0.4091 0.3504 0.5850 0.067 Uiso 1 1 calc R . .
H8A -0.0926 0.3702 0.5487 0.066 Uiso 1 1 calc R . .
H8B -0.0566 0.4040 0.4533 0.066 Uiso 1 1 calc R . .
H12A 0.2097 0.3387 0.2343 0.125 Uiso 1 1 calc R . .
H12B 0.3259 0.3262 0.2207 0.125 Uiso 1 1 calc R . .
H12C 0.2754 0.4237 0.2158 0.125 Uiso 1 1 calc R . .
H13A 0.4663 0.4502 0.3593 0.144 Uiso 1 1 calc R . .
H13B 0.4863 0.3452 0.3563 0.144 Uiso 1 1 calc R . .
H13C 0.4900 0.3926 0.4617 0.144 Uiso 1 1 calc R . .
H14A 0.3226 0.4713 0.4754 0.113 Uiso 1 1 calc R . .
H14B 0.2086 0.4499 0.3964 0.113 Uiso 1 1 calc R . .
H14C 0.2918 0.5114 0.3625 0.113 Uiso 1 1 calc R . .
H16A 0.4027 0.0391 0.4625 0.117 Uiso 1 1 calc R . .
H16B 0.2827 0.0753 0.4308 0.117 Uiso 1 1 calc R . .
H16C 0.3608 0.0950 0.5423 0.117 Uiso 1 1 calc R . .
H17A 0.4256 0.2094 0.2932 0.150 Uiso 1 1 calc R . .
H17B 0.3145 0.1582 0.2743 0.150 Uiso 1 1 calc R . .
H17C 0.4243 0.1041 0.3107 0.150 Uiso 1 1 calc R . .
H18A 0.5145 0.2039 0.5664 0.126 Uiso 1 1 calc R . .
H18B 0.5417 0.2422 0.4681 0.126 Uiso 1 1 calc R . .
H18C 0.5538 0.1380 0.4931 0.126 Uiso 1 1 calc R . .
H21A -0.1522 0.2038 0.3435 0.091 Uiso 1 1 calc R A .
H21B -0.1347 0.3063 0.3223 0.091 Uiso 1 1 calc R . .
H22A -0.2736 0.2462 0.4372 0.166 Uiso 1 1 calc R . .
H22B -0.3144 0.2816 0.3223 0.166 Uiso 1 1 calc R . .
H22C -0.2576 0.3485 0.4127 0.166 Uiso 1 1 calc R . .
H23A -0.1280 0.2291 0.5729 0.091 Uiso 1 1 calc R A .
H23B -0.0035 0.2061 0.6093 0.091 Uiso 1 1 calc R . .
H24A -0.1677 0.1035 0.4709 0.160 Uiso 1 1 calc R . .
H24B -0.0852 0.0693 0.5748 0.160 Uiso 1 1 calc R . .
H24C -0.0452 0.0878 0.4773 0.160 Uiso 1 1 calc R . .

loop_
_atom_site_aniso_label
_atom_site_aniso_U_11
_atom_site_aniso_U_22
_atom_site_aniso_U_33
_atom_site_aniso_U_12
_atom_site_aniso_U_13
_atom_site_aniso_U_23
Re1 0.04733(14) 0.03977(17) 0.03320(13) -0.00085(7) 0.00938(9) -0.00089(6)
Br1 0.0632(9) 0.053(2) 0.0506(12) 0.0211(14) 0.0171(9) 0.0088(13)
Br2 0.0746(10) 0.0522(11) 0.0545(9) 0.0049(7) 0.0135(7) 0.0166(7)
P1 0.0459(6) 0.0484(7) 0.0417(6) 0.0004(5) 0.0098(5) 0.0063(5)
O32 0.073(9) 0.038(8) 0.093(14) 0.024(6) 0.041(10) 0.023(7)
O42 0.109(10) 0.082(11) 0.085(8) 0.025(8) 0.029(7) 0.037(8)
O52 0.087(3) 0.073(3) 0.084(3) 0.010(2) 0.002(2) -0.040(2)
N1 0.062(2) 0.034(2) 0.0359(18) -0.0028(16) 0.0073(16) 0.0002(14)
N2 0.057(2) 0.059(3) 0.048(2) -0.0048(19) 0.0249(19) -0.0052(18)
C2 0.068(3) 0.042(3) 0.039(2) -0.004(2) 0.007(2) 0.0009(18)
C3 0.088(4) 0.051(3) 0.056(3) -0.012(3) 0.004(3) -0.008(2)
C4 0.112(5) 0.053(4) 0.058(3) -0.003(3) 0.013(3) -0.015(3)
C5 0.100(4) 0.045(3) 0.059(3) 0.005(3) 0.028(3) -0.009(2)
C6 0.078(3) 0.036(3) 0.045(2) 0.002(2) 0.024(2) 0.0014(18)
C7 0.053(3) 0.057(3) 0.045(2) -0.004(2) -0.0026(19) 0.004(2)
C8 0.068(3) 0.045(3) 0.058(3) 0.011(2) 0.028(2) -0.001(2)
C11 0.069(3) 0.062(4) 0.063(3) -0.003(3) 0.019(3) 0.018(3)
C12 0.093(4) 0.104(5) 0.060(3) 0.011(4) 0.033(3) 0.028(3)
C13 0.072(4) 0.099(6) 0.118(6) -0.019(4) 0.031(4) 0.036(4)
C14 0.097(4) 0.053(4) 0.076(4) -0.011(3) 0.024(3) 0.014(3)
C15 0.057(3) 0.064(4) 0.066(3) 0.011(2) 0.017(2) 0.006(3)
C16 0.068(3) 0.053(4) 0.115(5) 0.020(3) 0.030(3) 0.012(3)
C17 0.111(6) 0.120(6) 0.077(4) 0.036(5) 0.041(4) 0.003(4)
C18 0.055(3) 0.090(5) 0.105(5) 0.015(3) 0.022(3) 0.025(4)
C21 0.047(3) 0.111(5) 0.068(4) -0.008(3) 0.016(3) -0.016(3)
C22 0.054(4) 0.164(8) 0.121(6) -0.001(4) 0.039(4) -0.014(6)
C23 0.112(5) 0.061(4) 0.075(4) -0.015(3) 0.059(4) -0.008(3)
C24 0.150(7) 0.075(5) 0.125(6) -0.043(5) 0.087(6) -0.023(4)
C31 0.061(7) 0.011(6) 0.060(8) 0.016(4) 0.029(6) 0.007(5)
C41 0.064(6) 0.040(6) 0.047(6) 0.018(4) 0.014(5) 0.008(5)
C51 0.057(3) 0.044(3) 0.057(3) 0.006(2) 0.006(2) -0.007(2)

loop_
_atom_type_symbol
_atom_type_description
_atom_type_scat_dispersion_real
_atom_type_scat_dispersion_imag
_atom_type_scat_source
C C 0.0181 0.0091 'International Tables Vol C Tables 4.2.6.8 and 6.1.1.4'
H H 0.0000 0.0000 'International Tables Vol C Tables 4.2.6.8 and 6.1.1.4'
N N 0.0311 0.0180 'International Tables Vol C Tables 4.2.6.8 and 6.1.1.4'
O O 0.0492 0.0322 'International Tables Vol C Tables 4.2.6.8 and 6.1.1.4'
P P 0.2955 0.4335 'International Tables Vol C Tables 4.2.6.8 and 6.1.1.4'
Cl Cl 0.3639 0.7018 'International Tables Vol C Tables 4.2.6.8 and 6.1.1.4'
Re Re -5.2083 5.8923 'International Tables Vol C Tables 4.2.6.8 and 6.1.1.4'
Br Br -0.6763 1.2805 'International Tables Vol C Tables 4.2.6.8 and 6.1.1.4'

loop_
_geom_angle_atom_site_label_1
_geom_angle_atom_site_label_2
_geom_angle_atom_site_label_3
_geom_angle
C41 Re1 C51 88.1(4)
C41 Re1 C31 174.5(5)
C51 Re1 C31 86.7(4)
C41 Re1 N1 87.2(4)
C51 Re1 N1 175.05(17)
C31 Re1 N1 98.1(4)
C41 Re1 N2 94.5(4)
C51 Re1 N2 105.30(19)
C31 Re1 N2 85.2(4)
N1 Re1 N2 76.63(15)
C41 Re1 P1 86.5(4)
C51 Re1 P1 98.08(16)
C31 Re1 P1 96.0(4)
N1 Re1 P1 80.09(11)
N2 Re1 P1 156.61(11)
C41 Re1 Br1 176.7(4)
C51 Re1 Br1 89.38(17)
C31 Re1 Br1 2.7(4)
N1 Re1 Br1 95.38(12)
N2 Re1 Br1 84.10(13)
P1 Re1 Br1 96.00(9)
C41 Re1 Br2 10.3(3)
C51 Re1 Br2 95.64(17)
C31 Re1 Br2 171.0(4)
N1 Re1 Br2 79.88(11)
N2 Re1 Br2 85.82(12)
P1 Re1 Br2 92.28(5)
Br1 Re1 Br2 169.63(9)
C7 P1 C15 104.5(2)
C7 P1 C11 102.0(3)
C15 P1 C11 108.5(3)
C7 P1 Re1 97.96(17)
C15 P1 Re1 121.62(19)
C11 P1 Re1 118.41(18)
C2 N1 C6 120.8(4)
C2 N1 Re1 122.2(3)
C6 N1 Re1 116.8(3)
C8 N2 C23 107.7(4)
C8 N2 C21 108.4(4)
C23 N2 C21 110.1(5)
C8 N2 Re1 102.8(3)
C23 N2 Re1 115.5(4)
C21 N2 Re1 111.9(3)
N1 C2 C3 120.0(5)
N1 C2 C7 117.4(4)
C3 C2 C7 122.5(5)
C4 C3 C2 119.4(5)
C4 C3 H3 120.30
C2 C3 H3 120.30
C5 C4 C3 119.3(5)
C5 C4 H4 120.40
C3 C4 H4 120.40
C6 C5 C4 119.4(6)
C6 C5 H5 120.30
C4 C5 H5 120.30
N1 C6 C5 121.1(5)
N1 C6 C8 115.6(4)
C5 C6 C8 123.2(5)
C2 C7 P1 111.6(3)
C2 C7 H7A 109.30
P1 C7 H7A 109.30
C2 C7 H7B 109.30
P1 C7 H7B 109.30
H7A C7 H7B 108.00
N2 C8 C6 112.8(4)
N2 C8 H8A 109.00
C6 C8 H8A 109.00
N2 C8 H8B 109.00
C6 C8 H8B 109.00
H8A C8 H8B 107.80
C14 C11 C12 109.0(5)
C14 C11 C13 107.0(5)
C12 C11 C13 108.2(5)
C14 C11 P1 107.6(4)
C12 C11 P1 110.8(4)
C13 C11 P1 114.1(4)
C11 C12 H12A 109.50
C11 C12 H12B 109.50
H12A C12 H12B 109.50
C11 C12 H12C 109.50
H12A C12 H12C 109.50
H12B C12 H12C 109.50
C11 C13 H13A 109.50
C11 C13 H13B 109.50
H13A C13 H13B 109.50
C11 C13 H13C 109.50
H13A C13 H13C 109.50
H13B C13 H13C 109.50
C11 C14 H14A 109.50
C11 C14 H14B 109.50
H14A C14 H14B 109.50
C11 C14 H14C 109.50
H14A C14 H14C 109.50
H14B C14 H14C 109.50
C16 C15 C18 106.3(5)
C16 C15 C17 107.2(6)
C18 C15 C17 109.4(5)
C16 C15 P1 110.1(4)
C18 C15 P1 114.1(4)
C17 C15 P1 109.4(4)
C15 C16 H16A 109.50
C15 C16 H16B 109.50
H16A C16 H16B 109.50
C15 C16 H16C 109.50
H16A C16 H16C 109.50
H16B C16 H16C 109.50
C15 C17 H17A 109.50
C15 C17 H17B 109.50
H17A C17 H17B 109.50
C15 C17 H17C 109.50
H17A C17 H17C 109.50
H17B C17 H17C 109.50
C15 C18 H18A 109.50
C15 C18 H18B 109.50
H18A C18 H18B 109.50
C15 C18 H18C 109.50
H18A C18 H18C 109.50
H18B C18 H18C 109.50
N2 C21 C22 116.8(6)
N2 C21 H21A 108.10
C22 C21 H21A 108.10
N2 C21 H21B 108.10
C22 C21 H21B 108.10
H21A C21 H21B 107.30
C21 C22 H22A 109.50
C21 C22 H22B 109.50
H22A C22 H22B 109.50
C21 C22 H22C 109.50
H22A C22 H22C 109.50
H22B C22 H22C 109.50
N2 C23 C24 114.6(5)
N2 C23 H23A 108.60
C24 C23 H23A 108.60
N2 C23 H23B 108.60
C24 C23 H23B 108.60
H23A C23 H23B 107.60
C23 C24 H24A 109.50
C23 C24 H24B 109.50
H24A C24 H24B 109.50
C23 C24 H24C 109.50
H24A C24 H24C 109.50
H24B C24 H24C 109.50
O32 C31 Re1 171(2)
O42 C41 Re1 172.8(11)
O52 C51 Re1 177.9(5)

loop_
_geom_bond_atom_site_label_1
_geom_bond_atom_site_label_2
_geom_bond_distance
Re1 C41 1.889(13)
Re1 C51 1.903(5)
Re1 C31 1.936(14)
Re1 N1 2.147(4)
Re1 N2 2.348(4)
Re1 P1 2.3768(12)
Re1 Br1 2.621(3)
Re1 Br2 2.645(2)
P1 C7 1.855(5)
P1 C15 1.895(5)
P1 C11 1.903(5)
O32 C31 1.13(2)
O42 C41 1.200(19)
O52 C51 1.146(6)
N1 C2 1.339(6)
N1 C6 1.360(6)
N2 C8 1.483(6)
N2 C23 1.491(7)
N2 C21 1.504(7)
C2 C3 1.400(7)
C2 C7 1.502(7)
C3 C4 1.391(9)
C3 H3 0.9300
C4 C5 1.382(8)
C4 H4 0.9300
C5 C6 1.370(7)
C5 H5 0.9300
C6 C8 1.496(7)
C7 H7A 0.9700
C7 H7B 0.9700
C8 H8A 0.9700
C8 H8B 0.9700
C11 C14 1.538(9)
C11 C12 1.538(8)
C11 C13 1.545(8)
C12 H12A 0.9600
C12 H12B 0.9600
C12 H12C 0.9600
C13 H13A 0.9600
C13 H13B 0.9600
C13 H13C 0.9600
C14 H14A 0.9600
C14 H14B 0.9600
C14 H14C 0.9600
C15 C16 1.531(8)
C15 C18 1.532(8)
C15 C17 1.534(8)
C16 H16A 0.9600
C16 H16B 0.9600
C16 H16C 0.9600
C17 H17A 0.9600
C17 H17B 0.9600
C17 H17C 0.9600
C18 H18A 0.9600
C18 H18B 0.9600
C18 H18C 0.9600
C21 C22 1.533(8)
C21 H21A 0.9700
C21 H21B 0.9700
C22 H22A 0.9600
C22 H22B 0.9600
C22 H22C 0.9600
C23 C24 1.521(9)
C23 H23A 0.9700
C23 H23B 0.9700
C24 H24A 0.9600
C24 H24B 0.9600
C24 H24C 0.9600

loop_
_geom_torsion_atom_site_label_1
_geom_torsion_atom_site_label_2
_geom_torsion_atom_site_label_3
_geom_torsion_atom_site_label_4
_geom_torsion
C41 Re1 P1 C7 -63.3(4)
C51 Re1 P1 C7 -150.9(2)
C31 Re1 P1 C7 121.6(4)
N1 Re1 P1 C7 24.4(2)
N2 Re1 P1 C7 29.9(3)
Br1 Re1 P1 C7 118.86(18)
Br2 Re1 P1 C7 -54.88(18)
C41 Re1 P1 C15 49.2(4)
C51 Re1 P1 C15 -38.4(3)
C31 Re1 P1 C15 -125.9(4)
N1 Re1 P1 C15 136.9(2)
N2 Re1 P1 C15 142.4(3)
Br1 Re1 P1 C15 -128.6(2)
Br2 Re1 P1 C15 57.6(2)
C41 Re1 P1 C11 -171.6(4)
C51 Re1 P1 C11 100.8(3)
C31 Re1 P1 C11 13.3(4)
N1 Re1 P1 C11 -83.8(2)
N2 Re1 P1 C11 -78.4(4)
Br1 Re1 P1 C11 10.6(2)
Br2 Re1 P1 C11 -163.2(2)
C41 Re1 N1 C2 68.4(5)
C51 Re1 N1 C2 50(2)
C31 Re1 N1 C2 -113.2(5)
N2 Re1 N1 C2 163.7(4)
P1 Re1 N1 C2 -18.5(3)
Br1 Re1 N1 C2 -113.7(3)
Br2 Re1 N1 C2 75.6(3)
C41 Re1 N1 C6 -105.8(5)
C51 Re1 N1 C6 -124(2)
C31 Re1 N1 C6 72.6(5)
N2 Re1 N1 C6 -10.5(3)
P1 Re1 N1 C6 167.3(3)
Br1 Re1 N1 C6 72.1(3)
Br2 Re1 N1 C6 -98.5(3)
C41 Re1 N2 C8 113.6(4)
C51 Re1 N2 C8 -157.2(3)
C31 Re1 N2 C8 -72.0(5)
N1 Re1 N2 C8 27.5(3)
P1 Re1 N2 C8 22.1(5)
Br1 Re1 N2 C8 -69.4(3)
Br2 Re1 N2 C8 108.1(3)
C41 Re1 N2 C23 -3.4(5)
C51 Re1 N2 C23 85.8(4)
C31 Re1 N2 C23 171.0(5)
N1 Re1 N2 C23 -89.5(4)
P1 Re1 N2 C23 -94.9(4)
Br1 Re1 N2 C23 173.6(4)
Br2 Re1 N2 C23 -8.9(3)
C41 Re1 N2 C21 -130.4(5)
C51 Re1 N2 C21 -41.1(4)
C31 Re1 N2 C21 44.1(5)
N1 Re1 N2 C21 143.6(4)
P1 Re1 N2 C21 138.1(4)
Br1 Re1 N2 C21 46.6(4)
Br2 Re1 N2 C21 -135.8(4)
C6 N1 C2 C3 -2.8(7)
Re1 N1 C2 C3 -176.7(4)
C6 N1 C2 C7 174.4(4)
Re1 N1 C2 C7 0.5(6)
N1 C2 C3 C4 3.2(8)
C7 C2 C3 C4 -173.8(5)
C2 C3 C4 C5 -0.7(9)
C3 C4 C5 C6 -2.3(9)
C2 N1 C6 C5 -0.3(7)
Re1 N1 C6 C5 174.0(4)
C2 N1 C6 C8 175.6(4)
Re1 N1 C6 C8 -10.2(5)
C4 C5 C6 N1 2.9(8)
C4 C5 C6 C8 -172.7(5)
N1 C2 C7 P1 24.7(6)
C3 C2 C7 P1 -158.2(4)
C15 P1 C7 C2 -158.7(4)
C11 P1 C7 C2 88.3(4)
Re1 P1 C7 C2 -33.1(4)
C23 N2 C8 C6 80.6(5)
C21 N2 C8 C6 -160.3(4)
Re1 N2 C8 C6 -41.8(4)
N1 C6 C8 N2 37.9(6)
C5 C6 C8 N2 -146.3(5)
C7 P1 C11 C14 -51.1(4)
C15 P1 C11 C14 -161.0(4)
Re1 P1 C11 C14 54.9(4)
C7 P1 C11 C12 -170.1(4)
C15 P1 C11 C12 79.9(5)
Re1 P1 C11 C12 -64.1(5)
C7 P1 C11 C13 67.4(5)
C15 P1 C11 C13 -42.5(6)
Re1 P1 C11 C13 173.4(4)
C7 P1 C15 C16 81.7(5)
C11 P1 C15 C16 -170.1(4)
Re1 P1 C15 C16 -27.4(5)
C7 P1 C15 C18 -37.8(5)
C11 P1 C15 C18 70.4(5)
Re1 P1 C15 C18 -146.9(4)
C7 P1 C15 C17 -160.8(5)
C11 P1 C15 C17 -52.6(5)
Re1 P1 C15 C17 90.2(5)
C8 N2 C21 C22 -61.1(7)
C23 N2 C21 C22 56.5(8)
Re1 N2 C21 C22 -173.7(6)
C8 N2 C23 C24 173.5(6)
C21 N2 C23 C24 55.5(7)
Re1 N2 C23 C24 -72.4(7)
C41 Re1 C31 O32 165(11)
C51 Re1 C31 O32 -176(13)
N1 Re1 C31 O32 2(13)
N2 Re1 C31 O32 78(13)
P1 Re1 C31 O32 -78(13)
Br1 Re1 C31 O32 11(9)
Br2 Re1 C31 O32 79(14)
C51 Re1 C41 O42 -130(11)
C31 Re1 C41 O42 -112(11)
N1 Re1 C41 O42 51(11)
N2 Re1 C41 O42 -25(11)
P1 Re1 C41 O42 131(11)
Br1 Re1 C41 O42 -90(12)
Br2 Re1 C41 O42 7(9)
C41 Re1 C51 O52 -76(14)
C31 Re1 C51 O52 106(14)
N1 Re1 C51 O52 -58(15)
N2 Re1 C51 O52 -170(14)
P1 Re1 C51 O52 10(14)
Br1 Re1 C51 O52 106(14)
Br2 Re1 C51 O52 -83(14)
